data_7056692
loop_
_publ_author_name
'Phonsri, Wasinee'
'Harding, Phimphaka'
'Murray, Keith S.'
'Moubaraki, Boujemaa'
'Harding, David J.'

_publ_section_title
;
 Spin crossover in mixed ligand iron(III) complexes
;
_journal_name_full 'New J. Chem.'
_journal_paper_doi 10.1039/C7NJ03676K
_journal_year 2017
_chemical_formula_moiety 'C32 H20 Br Cl Fe N4 O2, F6 P'
_chemical_formula_sum 'C32 H20 Br Cl F6 Fe N4 O2 P'
_chemical_formula_weight 808.70
_chemical_name_systematic '[Fe(qsal-Cl)(qsal-Br)]PF6'
_space_group_IT_number 2
_symmetry_cell_setting triclinic
_symmetry_space_group_name_Hall '-P 1'
_symmetry_space_group_name_H-M 'P -1'
_atom_sites_solution_hydrogens geom
_atom_sites_solution_primary direct
_atom_sites_solution_secondary difmap
_audit_creation_method SHELXL-97
_audit_update_record
;
2017-01-11 deposited with the CCDC.
2017-10-18 downloaded from the CCDC.
;
_cell_angle_alpha 86.246(3)
_cell_angle_beta 81.312(3)
_cell_angle_gamma 89.492(3)
_cell_formula_units_Z 4
_cell_length_a 10.3803(6)
_cell_length_b 12.5570(7)
_cell_length_c 23.1729(14)
_cell_measurement_reflns_used 2729
_cell_measurement_temperature 123(2)
_cell_measurement_theta_max 21.20
_cell_measurement_theta_min 2.33
_cell_volume 2979.4(3)
_computing_cell_refinement 'Bruker Apex2 V2.0'
_computing_data_collection 'Bruker Apex2 V2.0'
_computing_data_reduction 'Bruker Apex2 V2.0'
_computing_molecular_graphics X-SEED
_computing_publication_material 'XCIF V6.12 (BrukerAXS, 2001).'
_computing_structure_refinement 'SHELXL-97 (Sheldrick, 1997)'
_computing_structure_solution 'SHELXS-97 (Sheldrick, 1990)'
_diffrn_ambient_temperature 123(2)
_diffrn_measured_fraction_theta_full 0.987
_diffrn_measured_fraction_theta_max 0.974
_diffrn_measurement_device_type 'APEX X8'
_diffrn_measurement_method 'scans in phi and omega'
_diffrn_radiation_monochromator graphite
_diffrn_radiation_source 'fine-focus sealed tube'
_diffrn_radiation_type MoK\a
_diffrn_radiation_wavelength 0.71073
_diffrn_reflns_av_R_equivalents 0.1199
_diffrn_reflns_av_sigmaI/netI 0.2526
_diffrn_reflns_limit_h_max 12
_diffrn_reflns_limit_h_min -13
_diffrn_reflns_limit_k_max 15
_diffrn_reflns_limit_k_min -16
_diffrn_reflns_limit_l_max 30
_diffrn_reflns_limit_l_min -24
_diffrn_reflns_number 26342
_diffrn_reflns_theta_full 27.50
_diffrn_reflns_theta_max 27.78
_diffrn_reflns_theta_min 0.89
_diffrn_standards_decay_% 0
_diffrn_standards_interval_count 0
_diffrn_standards_interval_time 0
_diffrn_standards_number 0
_exptl_absorpt_coefficient_mu 2.069
_exptl_absorpt_correction_T_max 0.8520
_exptl_absorpt_correction_T_min 0.7894
_exptl_absorpt_correction_type multi-scan
_exptl_absorpt_process_details SADABS
_exptl_crystal_colour Black
_exptl_crystal_density_diffrn 1.803
_exptl_crystal_density_method 'not measured'
_exptl_crystal_description Block
_exptl_crystal_F_000 1612
_exptl_crystal_preparation ', Magnetic properties'
_exptl_crystal_recrystallization_method 'Layered diffusion'
_exptl_crystal_size_max 0.12
_exptl_crystal_size_mid 0.10
_exptl_crystal_size_min 0.08
_refine_diff_density_max 1.100
_refine_diff_density_min -0.687
_refine_diff_density_rms 0.112
_refine_ls_extinction_method none
_refine_ls_goodness_of_fit_ref 0.760
_refine_ls_hydrogen_treatment mixed
_refine_ls_matrix_type full
_refine_ls_number_parameters 901
_refine_ls_number_reflns 13733
_refine_ls_number_restraints 8
_refine_ls_restrained_S_all 0.764
_refine_ls_R_factor_all 0.1670
_refine_ls_R_factor_gt 0.0552
_refine_ls_shift/su_max 0.006
_refine_ls_shift/su_mean 0.000
_refine_ls_structure_factor_coef Fsqd
_refine_ls_weighting_details 'calc w=1/[\s^2^(Fo^2^)+(0.0145P)^2^+0.0000P] where P=(Fo^2^+2Fc^2^)/3'
_refine_ls_weighting_scheme calc
_refine_ls_wR_factor_gt 0.0752
_refine_ls_wR_factor_ref 0.0953
_reflns_number_gt 5181
_reflns_number_total 13733
_reflns_threshold_expression >2sigma(I)
_cod_data_source_file c7nj03676k2.cif
_cod_data_source_block wp126
_cod_depositor_comments
;
The following automatic conversions were performed:

'_symmetry_cell_setting' value 'Triclinic' changed to 'triclinic'
according to
/home/data/users/saulius/crontab/automatic-downloads/rss-feeds/RSC/lib/dictionaries/cif_core.dic
dictionary named 'cif_core.dic' version 2.4.2 from 2011-04-26.

Automatic conversion script
Id: cif_fix_values 4973 2017-02-22 13:04:09Z antanas 
;
_cod_original_sg_symbol_H-M P-1
_cod_database_code 7056692

loop_
_symmetry_equiv_pos_as_xyz
'x, y, z'
'-x, -y, -z'

loop_
_atom_site_label
_atom_site_type_symbol
_atom_site_fract_x
_atom_site_fract_y
_atom_site_fract_z
_atom_site_U_iso_or_equiv
_atom_site_adp_type
_atom_site_occupancy
_atom_site_symmetry_multiplicity
_atom_site_calc_flag
_atom_site_refinement_flags
_atom_site_disorder_assembly
_atom_site_disorder_group
Fe2 Fe 0.60878(7) 0.80392(6) 0.11981(3) 0.0274(2) Uani 1 1 d . . .
P2 P 1.20336(15) 0.29710(11) 0.11948(6) 0.0302(4) Uani 1 1 d . . .
O3 O 0.4995(3) 0.7009(2) 0.09974(14) 0.0339(9) Uani 1 1 d . . .
O4 O 0.4789(3) 0.9038(2) 0.13918(14) 0.0300(9) Uani 1 1 d . . .
N5 N 0.6348(4) 0.8797(3) 0.04326(16) 0.0256(10) Uani 1 1 d . . .
N7 N 0.5886(4) 0.7302(3) 0.19652(17) 0.0256(10) Uani 1 1 d . . .
N6 N 0.7343(4) 0.9068(3) 0.13793(17) 0.0268(11) Uani 1 1 d . . .
C49 C 0.4044(5) 0.9105(4) 0.1901(2) 0.0284(13) Uani 1 1 d . D .
C40 C 0.7296(5) 0.9614(4) 0.0384(2) 0.0264(13) Uani 1 1 d . . .
N8 N 0.7563(4) 0.7071(3) 0.10286(18) 0.0271(11) Uani 1 1 d . . .
C56 C 0.6832(5) 0.6486(4) 0.2015(2) 0.0273(13) Uani 1 1 d . . .
C33 C 0.4531(5) 0.6987(4) 0.0500(2) 0.0302(14) Uani 1 1 d . C .
C48 C 0.7809(5) 0.9745(3) 0.0907(2) 0.0230(12) Uani 1 1 d . . .
C47 C 0.7798(5) 0.9178(4) 0.1882(2) 0.0282(13) Uani 1 1 d . . .
H47 H 0.7480 0.8711 0.2211 0.034 Uiso 1 1 calc R . .
C38 C 0.4770(5) 0.7786(4) 0.0038(2) 0.0277(13) Uani 1 1 d . . .
C62 C 0.9414(5) 0.6298(4) 0.0485(2) 0.0331(14) Uani 1 1 d . . .
H62 H 0.9970 0.6278 0.0120 0.040 Uiso 1 1 calc R . .
C51 C 0.2344(5) 1.0094(4) 0.2460(2) 0.0358(14) Uani 1 1 d . D .
H51 H 0.1760 1.0682 0.2487 0.043 Uiso 1 1 calc R . .
C63 C 0.8373(5) 0.6993(4) 0.0541(2) 0.0290(14) Uani 1 1 d . . .
H63 H 0.8235 0.7439 0.0209 0.035 Uiso 1 1 calc R . .
C36 C 0.3444(5) 0.6822(5) -0.0521(2) 0.0417(15) Uani 1 1 d D . .
C34 C 0.3742(5) 0.6120(4) 0.0431(2) 0.0420(16) Uani 1 1 d . . .
H34 H 0.3569 0.5585 0.0741 0.050 Uiso 1 1 calc R C .
C55 C 0.4997(5) 0.7508(4) 0.2396(2) 0.0322(14) Uani 1 1 d . . .
H55 H 0.4943 0.7054 0.2743 0.039 Uiso 1 1 calc R . .
C39 C 0.5667(5) 0.8638(4) 0.0029(2) 0.0266(13) Uani 1 1 d . . .
H39 H 0.5771 0.9131 -0.0304 0.032 Uiso 1 1 calc R . .
C37 C 0.4193(5) 0.7683(4) -0.0471(2) 0.0346(14) Uani 1 1 d . C .
H37 H 0.4331 0.8221 -0.0782 0.041 Uiso 1 1 calc R . .
C54 C 0.4090(5) 0.8367(4) 0.2390(2) 0.0269(13) Uani 1 1 d . . .
C52 C 0.2354(5) 0.9342(4) 0.2942(2) 0.0342(14) Uani 1 1 d D . .
C53 C 0.3220(5) 0.8516(4) 0.2907(2) 0.0317(14) Uani 1 1 d . D .
H53 H 0.3238 0.8032 0.3239 0.038 Uiso 1 1 calc R . .
C44 C 0.8739(5) 1.0543(4) 0.0935(2) 0.0306(14) Uani 1 1 d . . .
C46 C 0.8708(5) 0.9936(4) 0.1944(2) 0.0351(15) Uani 1 1 d . . .
H46 H 0.9001 0.9983 0.2310 0.042 Uiso 1 1 calc R . .
C43 C 0.9176(5) 1.1190(4) 0.0428(2) 0.0410(16) Uani 1 1 d . . .
H43 H 0.9816 1.1724 0.0434 0.049 Uiso 1 1 calc R . .
C57 C 0.6962(6) 0.5809(4) 0.2492(2) 0.0385(15) Uani 1 1 d . . .
H57 H 0.6353 0.5837 0.2841 0.046 Uiso 1 1 calc R . .
C50 C 0.3185(5) 0.9963(4) 0.1954(2) 0.0352(14) Uani 1 1 d . . .
H50 H 0.3184 1.0472 0.1632 0.042 Uiso 1 1 calc R D .
C61 C 0.9649(5) 0.5644(4) 0.0947(2) 0.0319(14) Uani 1 1 d . . .
H61 H 1.0376 0.5175 0.0914 0.038 Uiso 1 1 calc R . .
C42 C 0.8685(5) 1.1050(4) -0.0066(2) 0.0390(16) Uani 1 1 d . . .
H42 H 0.8975 1.1506 -0.0403 0.047 Uiso 1 1 calc R . .
C41 C 0.7765(5) 1.0261(4) -0.0105(2) 0.0357(15) Uani 1 1 d . . .
H41 H 0.7464 1.0173 -0.0467 0.043 Uiso 1 1 calc R . .
C64 C 0.7753(5) 0.6398(4) 0.1504(2) 0.0283(13) Uani 1 1 d . . .
C60 C 0.8786(5) 0.5679(4) 0.1476(2) 0.0303(14) Uani 1 1 d . . .
C45 C 0.9188(5) 1.0613(4) 0.1486(2) 0.0383(15) Uani 1 1 d . . .
H45 H 0.9819 1.1134 0.1530 0.046 Uiso 1 1 calc R . .
C58 C 0.7988(6) 0.5081(4) 0.2465(2) 0.0411(16) Uani 1 1 d . . .
H58 H 0.8054 0.4612 0.2798 0.049 Uiso 1 1 calc R . .
C59 C 0.8889(6) 0.5016(4) 0.1987(2) 0.0378(15) Uani 1 1 d . . .
H59 H 0.9592 0.4527 0.1990 0.045 Uiso 1 1 calc R . .
C35 C 0.3218(5) 0.6019(4) -0.0062(2) 0.0451(16) Uani 1 1 d . C .
H35 H 0.2702 0.5413 -0.0099 0.054 Uiso 1 1 calc R . .
Fe1 Fe 0.19286(7) 0.38230(5) 0.38106(3) 0.0266(2) Uani 1 1 d . . .
P1 P 0.29420(15) 0.17897(11) 0.62097(6) 0.0333(4) Uani 1 1 d . . .
N1 N 0.0926(4) 0.3661(3) 0.45867(16) 0.0230(10) Uani 1 1 d . . .
N2 N 0.0566(4) 0.2919(3) 0.36102(18) 0.0286(11) Uani 1 1 d . . .
N3 N 0.2973(4) 0.3843(3) 0.30415(17) 0.0277(11) Uani 1 1 d . . .
C6 C 0.2251(5) 0.4850(4) 0.5025(2) 0.0212(12) Uani 1 1 d . . .
C19 C 0.0360(5) 0.7203(4) 0.2635(2) 0.0370(15) Uani 1 1 d . B .
H19 H -0.0223 0.7789 0.2622 0.044 Uiso 1 1 calc R . .
O2 O 0.0934(3) 0.5005(2) 0.36428(13) 0.0291(9) Uani 1 1 d . . .
C14 C -0.0647(5) 0.1993(4) 0.2999(2) 0.0370(15) Uani 1 1 d . . .
H14 H -0.0763 0.1828 0.2616 0.044 Uiso 1 1 calc R . .
C23 C 0.2961(5) 0.4609(4) 0.2642(2) 0.0289(13) Uani 1 1 d . B .
H23 H 0.3586 0.4578 0.2299 0.035 Uiso 1 1 calc R . .
F5 F 0.2914(3) 0.0627(2) 0.60082(17) 0.0784(12) Uani 1 1 d . . .
F1 F 0.1732(4) 0.2068(3) 0.58881(15) 0.0817(12) Uani 1 1 d . . .
C21 C 0.2159(5) 0.6200(4) 0.2169(2) 0.0307(14) Uani 1 1 d . B .
H21 H 0.2806 0.6105 0.1840 0.037 Uiso 1 1 calc R . .
C20 C 0.1299(6) 0.7014(4) 0.2154(2) 0.0324(14) Uani 1 1 d D . .
F3 F 0.4112(4) 0.1525(3) 0.65380(19) 0.1081(16) Uani 1 1 d . . .
C5 C 0.2410(5) 0.5271(4) 0.5563(2) 0.0266(13) Uani 1 1 d . A .
H5 H 0.1817 0.5084 0.5908 0.032 Uiso 1 1 calc R . .
C2 C 0.4129(5) 0.5866(4) 0.4557(2) 0.0305(14) Uani 1 1 d . . .
H2 H 0.4690 0.6109 0.4212 0.037 Uiso 1 1 calc R . .
C1 C 0.3178(5) 0.5110(4) 0.4524(2) 0.0268(13) Uani 1 1 d . . .
C4 C 0.3413(5) 0.5942(4) 0.5580(2) 0.0309(13) Uani 1 1 d D . .
C7 C 0.1185(5) 0.4146(4) 0.5037(2) 0.0267(13) Uani 1 1 d . . .
H7 H 0.0621 0.4018 0.5398 0.032 Uiso 1 1 calc R . .
N4 N 0.2918(4) 0.2500(3) 0.39428(18) 0.0275(11) Uani 1 1 d . . .
C17 C 0.1126(5) 0.5649(4) 0.3159(2) 0.0293(13) Uani 1 1 d . B .
C24 C 0.3811(5) 0.2939(4) 0.2957(2) 0.0292(13) Uani 1 1 d . . .
C16 C -0.0305(5) 0.2562(4) 0.4088(2) 0.0271(13) Uani 1 1 d . . .
C15 C 0.0381(5) 0.2647(4) 0.3079(2) 0.0325(14) Uani 1 1 d . . .
H15 H 0.0969 0.2909 0.2746 0.039 Uiso 1 1 calc R . .
C28 C 0.4471(5) 0.1286(4) 0.3446(2) 0.0317(14) Uani 1 1 d . . .
C3 C 0.4268(5) 0.6267(4) 0.5084(2) 0.0340(14) Uani 1 1 d . A .
H3 H 0.4944 0.6761 0.5105 0.041 Uiso 1 1 calc R . .
C22 C 0.2098(5) 0.5489(4) 0.2671(2) 0.0266(13) Uani 1 1 d . . .
C26 C 0.5379(5) 0.1775(4) 0.2459(2) 0.0394(15) Uani 1 1 d . . .
H26 H 0.5957 0.1629 0.2114 0.047 Uiso 1 1 calc R . .
C8 C -0.0115(5) 0.2932(4) 0.4631(2) 0.0237(12) Uani 1 1 d . . .
C31 C 0.2863(5) 0.1877(4) 0.4427(2) 0.0339(14) Uani 1 1 d . . .
H31 H 0.2303 0.2069 0.4768 0.041 Uiso 1 1 calc R . .
C10 C -0.1965(6) 0.1872(4) 0.5085(2) 0.0434(16) Uani 1 1 d . . .
H10 H -0.2527 0.1632 0.5430 0.052 Uiso 1 1 calc R . .
C12 C -0.1323(5) 0.1862(4) 0.4042(2) 0.0343(14) Uani 1 1 d . . .
C18 C 0.0299(5) 0.6528(4) 0.3124(2) 0.0297(13) Uani 1 1 d . . .
H18 H -0.0330 0.6661 0.3454 0.036 Uiso 1 1 calc R B .
C27 C 0.5298(5) 0.1070(4) 0.2926(3) 0.0399(15) Uani 1 1 d . . .
H27 H 0.5796 0.0432 0.2906 0.048 Uiso 1 1 calc R . .
C29 C 0.4369(5) 0.0629(4) 0.3976(2) 0.0386(15) Uani 1 1 d . . .
H29 H 0.4839 -0.0022 0.3990 0.046 Uiso 1 1 calc R . .
C32 C 0.3728(5) 0.2223(4) 0.3452(2) 0.0295(13) Uani 1 1 d . . .
C9 C -0.0937(5) 0.2577(4) 0.5127(2) 0.0350(14) Uani 1 1 d . . .
H9 H -0.0814 0.2806 0.5497 0.042 Uiso 1 1 calc R . .
C11 C -0.2171(6) 0.1527(4) 0.4559(3) 0.0414(16) Uani 1 1 d . . .
H11 H -0.2880 0.1064 0.4540 0.050 Uiso 1 1 calc R . .
F6 F 0.2959(4) 0.2948(3) 0.64090(19) 0.0995(14) Uani 1 1 d . . .
F2 F 0.1950(4) 0.1497(4) 0.67725(16) 0.1124(16) Uani 1 1 d . . .
C25 C 0.4636(5) 0.2720(4) 0.2462(2) 0.0379(15) Uani 1 1 d . . .
H25 H 0.4708 0.3199 0.2123 0.046 Uiso 1 1 calc R . .
C13 C -0.1487(6) 0.1588(4) 0.3471(2) 0.0406(16) Uani 1 1 d . . .
H13 H -0.2176 0.1128 0.3419 0.049 Uiso 1 1 calc R . .
C30 C 0.3605(5) 0.0939(4) 0.4456(3) 0.0391(15) Uani 1 1 d . . .
H30 H 0.3565 0.0523 0.4816 0.047 Uiso 1 1 calc R . .
F4 F 0.3875(4) 0.2099(3) 0.56483(16) 0.1135(17) Uani 1 1 d . . .
O1 O 0.3196(3) 0.4679(2) 0.40182(14) 0.0300(9) Uani 1 1 d . . .
F12 F 1.2075(3) 0.1890(2) 0.08638(11) 0.0402(8) Uani 1 1 d . . .
F11 F 1.1962(3) 0.4043(2) 0.15274(13) 0.0509(9) Uani 1 1 d . . .
F9 F 1.0614(3) 0.3168(2) 0.10456(15) 0.0589(10) Uani 1 1 d . . .
F8 F 1.2604(3) 0.3606(2) 0.06027(13) 0.0662(11) Uani 1 1 d . . .
F10 F 1.1440(3) 0.2327(2) 0.17832(12) 0.0600(10) Uani 1 1 d . . .
F7 F 1.3446(3) 0.2744(3) 0.13426(14) 0.0634(10) Uani 1 1 d . . .
Cl1 Cl 0.3673(10) 0.6464(7) 0.6230(3) 0.157(4) Uani 0.50 1 d PD A 1
Cl2 Cl 0.1241(11) 0.7895(7) 0.1535(4) 0.122(4) Uani 0.50 1 d PD B 1
Br1 Br 0.37160(17) 0.64073(12) 0.62943(8) 0.0227(4) Uani 0.50 1 d PD A 2
Br2 Br 0.1364(2) 0.78924(16) 0.14742(12) 0.0327(5) Uani 0.50 1 d PD B 2
Cl3 Cl 0.2708(10) 0.6745(8) -0.1149(4) 0.179(5) Uani 0.50 1 d PD C 1
Br3 Br 0.27300(19) 0.66492(15) -0.11943(8) 0.0362(5) Uani 0.50 1 d PD C 2
Br4 Br 0.1163(4) 0.9532(2) 0.36165(15) 0.0400(9) Uani 0.50 1 d PD D 2
Cl4 Cl 0.1272(11) 0.9510(9) 0.3569(4) 0.088(4) Uani 0.50 1 d PD D 1

loop_
_atom_site_aniso_label
_atom_site_aniso_U_11
_atom_site_aniso_U_22
_atom_site_aniso_U_33
_atom_site_aniso_U_23
_atom_site_aniso_U_13
_atom_site_aniso_U_12
Fe2 0.0328(5) 0.0277(5) 0.0228(4) -0.0052(3) -0.0061(4) -0.0023(4)
P2 0.0343(10) 0.0326(9) 0.0265(8) -0.0056(7) -0.0120(7) -0.0019(7)
O3 0.036(2) 0.036(2) 0.031(2) -0.0049(17) -0.0086(19) -0.0070(19)
O4 0.031(2) 0.036(2) 0.022(2) -0.0020(16) -0.0008(18) 0.0071(18)
N5 0.028(3) 0.024(2) 0.026(3) -0.0064(19) -0.006(2) -0.002(2)
N7 0.031(3) 0.026(3) 0.022(2) -0.0052(19) -0.008(2) 0.001(2)
N6 0.035(3) 0.019(2) 0.027(3) -0.0031(19) -0.003(2) -0.004(2)
C49 0.029(3) 0.035(3) 0.024(3) -0.012(3) -0.005(3) -0.004(3)
C40 0.030(3) 0.023(3) 0.027(3) -0.003(2) -0.008(3) 0.004(3)
N8 0.033(3) 0.024(2) 0.025(3) -0.006(2) -0.008(2) -0.007(2)
C56 0.039(4) 0.021(3) 0.025(3) -0.005(2) -0.015(3) -0.001(3)
C33 0.023(3) 0.042(4) 0.026(3) -0.013(3) -0.001(3) -0.005(3)
C48 0.027(3) 0.020(3) 0.023(3) -0.005(2) -0.006(3) -0.003(3)
C47 0.041(4) 0.027(3) 0.019(3) -0.002(2) -0.012(3) 0.002(3)
C38 0.025(3) 0.035(3) 0.024(3) -0.009(2) -0.004(3) 0.000(3)
C62 0.041(4) 0.027(3) 0.030(3) 0.001(3) 0.000(3) 0.003(3)
C51 0.029(4) 0.036(3) 0.045(4) -0.012(3) -0.009(3) 0.007(3)
C63 0.042(4) 0.022(3) 0.024(3) -0.002(2) -0.009(3) -0.001(3)
C36 0.032(4) 0.063(4) 0.035(4) -0.017(3) -0.016(3) -0.003(3)
C34 0.041(4) 0.051(4) 0.034(4) -0.009(3) -0.002(3) -0.025(3)
C55 0.035(4) 0.032(3) 0.031(3) -0.003(3) -0.008(3) -0.009(3)
C39 0.032(3) 0.026(3) 0.024(3) -0.007(2) -0.007(3) 0.003(3)
C37 0.035(4) 0.044(4) 0.025(3) -0.002(3) -0.006(3) -0.003(3)
C54 0.025(3) 0.033(3) 0.022(3) 0.000(3) 0.000(3) -0.005(3)
C52 0.029(4) 0.047(4) 0.026(3) -0.008(3) -0.002(3) -0.005(3)
C53 0.039(4) 0.032(3) 0.024(3) -0.004(2) -0.004(3) -0.007(3)
C44 0.044(4) 0.021(3) 0.028(3) 0.001(2) -0.011(3) -0.006(3)
C46 0.055(4) 0.030(3) 0.023(3) -0.002(3) -0.015(3) -0.014(3)
C43 0.052(4) 0.032(3) 0.042(4) -0.003(3) -0.013(3) -0.019(3)
C57 0.055(4) 0.038(4) 0.025(3) 0.004(3) -0.016(3) 0.000(3)
C50 0.031(4) 0.044(4) 0.032(4) -0.007(3) -0.007(3) 0.005(3)
C61 0.028(3) 0.028(3) 0.040(4) -0.006(3) -0.003(3) 0.004(3)
C42 0.054(4) 0.033(3) 0.031(3) 0.006(3) -0.012(3) -0.013(3)
C41 0.047(4) 0.030(3) 0.033(3) 0.004(3) -0.017(3) -0.005(3)
C64 0.037(4) 0.027(3) 0.023(3) -0.007(2) -0.009(3) -0.006(3)
C60 0.040(4) 0.022(3) 0.031(3) -0.004(3) -0.011(3) 0.000(3)
C45 0.047(4) 0.030(3) 0.042(4) -0.010(3) -0.015(3) -0.011(3)
C58 0.058(5) 0.034(4) 0.033(4) 0.002(3) -0.017(3) 0.004(3)
C59 0.050(4) 0.028(3) 0.038(4) -0.006(3) -0.012(3) 0.010(3)
C35 0.041(4) 0.049(4) 0.047(4) -0.016(3) -0.007(3) -0.017(3)
Fe1 0.0325(5) 0.0281(4) 0.0215(4) -0.0085(3) -0.0084(4) 0.0030(4)
P1 0.0405(10) 0.0314(9) 0.0289(9) -0.0024(7) -0.0081(8) 0.0032(8)
N1 0.023(3) 0.026(2) 0.021(2) -0.0036(19) -0.007(2) 0.001(2)
N2 0.028(3) 0.030(3) 0.029(3) -0.012(2) -0.008(2) 0.004(2)
N3 0.029(3) 0.029(3) 0.027(3) -0.012(2) -0.007(2) -0.001(2)
C6 0.025(3) 0.019(3) 0.021(3) -0.006(2) -0.003(2) -0.002(2)
C19 0.045(4) 0.029(3) 0.040(4) -0.005(3) -0.016(3) 0.003(3)
O2 0.034(2) 0.031(2) 0.023(2) -0.0064(16) -0.0038(17) 0.0050(18)
C14 0.045(4) 0.044(4) 0.027(3) -0.018(3) -0.015(3) -0.003(3)
C23 0.034(4) 0.039(3) 0.015(3) -0.009(2) -0.004(3) -0.003(3)
F5 0.074(3) 0.039(2) 0.133(4) -0.033(2) -0.035(3) -0.001(2)
F1 0.081(3) 0.107(3) 0.070(3) -0.040(2) -0.043(2) 0.050(2)
C21 0.033(4) 0.037(3) 0.023(3) -0.005(3) -0.005(3) -0.003(3)
C20 0.040(4) 0.029(3) 0.032(3) -0.002(3) -0.015(3) -0.003(3)
F3 0.104(4) 0.124(3) 0.126(4) -0.077(3) -0.089(3) 0.073(3)
C5 0.024(3) 0.030(3) 0.027(3) -0.003(2) -0.007(3) -0.004(3)
C2 0.042(4) 0.027(3) 0.022(3) -0.004(2) -0.002(3) -0.001(3)
C1 0.035(4) 0.019(3) 0.027(3) -0.004(2) -0.008(3) -0.002(3)
C4 0.030(3) 0.034(3) 0.030(3) -0.015(2) -0.003(3) 0.000(3)
C7 0.036(4) 0.024(3) 0.020(3) -0.005(2) -0.002(3) 0.004(3)
N4 0.032(3) 0.025(3) 0.029(3) -0.013(2) -0.012(2) 0.004(2)
C17 0.036(4) 0.026(3) 0.028(3) -0.003(3) -0.010(3) 0.000(3)
C24 0.025(3) 0.035(3) 0.031(3) -0.017(3) -0.012(3) 0.005(3)
C16 0.031(4) 0.023(3) 0.031(3) -0.005(2) -0.015(3) -0.002(3)
C15 0.035(4) 0.037(3) 0.029(3) -0.012(3) -0.011(3) 0.000(3)
C28 0.023(3) 0.032(3) 0.044(4) -0.021(3) -0.013(3) 0.007(3)
C3 0.032(4) 0.030(3) 0.040(4) -0.004(3) -0.007(3) -0.015(3)
C22 0.032(4) 0.029(3) 0.019(3) -0.007(2) -0.002(3) -0.001(3)
C26 0.027(4) 0.052(4) 0.039(4) -0.024(3) 0.002(3) 0.011(3)
C8 0.027(3) 0.019(3) 0.028(3) -0.002(2) -0.010(3) -0.004(3)
C31 0.037(4) 0.037(3) 0.030(3) -0.006(3) -0.010(3) 0.006(3)
C10 0.053(4) 0.042(4) 0.036(4) 0.005(3) -0.015(3) -0.017(3)
C12 0.044(4) 0.026(3) 0.033(4) -0.005(3) -0.007(3) 0.000(3)
C18 0.030(4) 0.033(3) 0.025(3) -0.007(3) -0.001(3) 0.001(3)
C27 0.032(4) 0.045(4) 0.047(4) -0.023(3) -0.013(3) 0.013(3)
C29 0.047(4) 0.031(3) 0.043(4) -0.011(3) -0.020(3) 0.006(3)
C32 0.025(3) 0.034(3) 0.033(3) -0.019(3) -0.009(3) 0.001(3)
C9 0.044(4) 0.036(3) 0.028(3) -0.002(3) -0.014(3) -0.009(3)
C11 0.046(4) 0.031(3) 0.053(4) -0.007(3) -0.023(3) -0.013(3)
F6 0.099(3) 0.058(3) 0.156(4) -0.066(2) -0.043(3) 0.019(2)
F2 0.116(4) 0.158(4) 0.050(3) 0.017(3) 0.021(3) -0.008(3)
C25 0.034(4) 0.054(4) 0.029(3) -0.016(3) -0.009(3) 0.004(3)
C13 0.042(4) 0.040(4) 0.045(4) -0.013(3) -0.020(3) -0.007(3)
C30 0.041(4) 0.039(4) 0.041(4) -0.010(3) -0.015(3) 0.005(3)
F4 0.133(4) 0.142(4) 0.055(3) -0.012(3) 0.027(3) -0.083(3)
O1 0.032(2) 0.033(2) 0.025(2) -0.0121(16) 0.0007(18) -0.0031(18)
F12 0.059(2) 0.0302(17) 0.0309(18) -0.0093(13) -0.0026(16) 0.0069(16)
F11 0.053(2) 0.045(2) 0.062(2) -0.0299(16) -0.0189(18) -0.0013(18)
F9 0.040(2) 0.051(2) 0.098(3) -0.0373(19) -0.038(2) 0.0110(17)
F8 0.108(3) 0.053(2) 0.038(2) 0.0097(17) -0.019(2) -0.038(2)
F10 0.089(3) 0.063(2) 0.0254(19) -0.0077(16) 0.0045(18) -0.015(2)
F7 0.038(2) 0.099(3) 0.060(2) -0.018(2) -0.0242(19) 0.011(2)
Cl1 0.194(8) 0.209(8) 0.080(6) -0.048(5) -0.036(6) -0.031(7)
Cl2 0.189(9) 0.137(7) 0.044(5) 0.011(4) -0.039(5) 0.002(6)
Br1 0.0225(9) 0.0262(8) 0.0216(9) -0.0101(6) -0.0062(7) -0.0053(7)
Br2 0.0434(12) 0.0238(10) 0.0321(12) 0.0061(8) -0.0127(9) -0.0086(9)
Cl3 0.179(9) 0.273(10) 0.107(7) -0.030(7) -0.091(7) -0.040(8)
Br3 0.0326(11) 0.0459(10) 0.0332(11) -0.0063(8) -0.0129(9) -0.0180(8)
Br4 0.0403(18) 0.0458(15) 0.0304(16) -0.0045(11) 0.0068(13) 0.0020(13)
Cl4 0.069(7) 0.149(8) 0.041(5) 0.007(5) 0.004(5) 0.043(5)

loop_
_atom_type_symbol
_atom_type_description
_atom_type_scat_dispersion_real
_atom_type_scat_dispersion_imag
_atom_type_scat_source
C C 0.0033 0.0016 'International Tables Vol C Tables 4.2.6.8 and 6.1.1.4'
H H 0.0000 0.0000 'International Tables Vol C Tables 4.2.6.8 and 6.1.1.4'
N N 0.0061 0.0033 'International Tables Vol C Tables 4.2.6.8 and 6.1.1.4'
O O 0.0106 0.0060 'International Tables Vol C Tables 4.2.6.8 and 6.1.1.4'
F F 0.0171 0.0103 'International Tables Vol C Tables 4.2.6.8 and 6.1.1.4'
P P 0.1023 0.0942 'International Tables Vol C Tables 4.2.6.8 and 6.1.1.4'
Cl Cl 0.1484 0.1585 'International Tables Vol C Tables 4.2.6.8 and 6.1.1.4'
Fe Fe 0.3463 0.8444 'International Tables Vol C Tables 4.2.6.8 and 6.1.1.4'
Br Br -0.2901 2.4595 'International Tables Vol C Tables 4.2.6.8 and 6.1.1.4'

loop_
_geom_angle_atom_site_label_1
_geom_angle_atom_site_label_2
_geom_angle_atom_site_label_3
_geom_angle
O3 Fe2 O4 95.94(14)
O3 Fe2 N7 86.69(15)
O4 Fe2 N7 95.27(17)
O3 Fe2 N5 95.08(15)
O4 Fe2 N5 85.44(15)
N7 Fe2 N5 178.02(17)
O3 Fe2 N6 175.88(17)
O4 Fe2 N6 88.01(16)
N7 Fe2 N6 94.16(16)
N5 Fe2 N6 84.01(16)
O3 Fe2 N8 89.33(15)
O4 Fe2 N8 174.61(15)
N7 Fe2 N8 83.89(18)
N5 Fe2 N8 95.24(17)
N6 Fe2 N8 86.75(16)
F7 P2 F9 178.60(19)
F7 P2 F8 91.13(19)
F9 P2 F8 89.46(19)
F7 P2 F10 89.74(18)
F9 P2 F10 89.66(19)
F8 P2 F10 178.95(19)
F7 P2 F11 90.64(18)
F9 P2 F11 90.63(17)
F8 P2 F11 90.42(17)
F10 P2 F11 90.16(18)
F7 P2 F12 90.33(18)
F9 P2 F12 88.40(17)
F8 P2 F12 90.15(17)
F10 P2 F12 89.25(16)
F11 P2 F12 178.9(2)
C33 O3 Fe2 126.5(3)
C49 O4 Fe2 127.1(3)
C39 N5 C40 123.1(4)
C39 N5 Fe2 124.0(3)
C40 N5 Fe2 112.7(3)
C55 N7 C56 122.2(4)
C55 N7 Fe2 124.8(4)
C56 N7 Fe2 113.0(3)
C47 N6 C48 118.1(4)
C47 N6 Fe2 129.2(3)
C48 N6 Fe2 112.6(3)
O4 C49 C50 116.9(5)
O4 C49 C54 123.7(5)
C50 C49 C54 119.4(5)
C41 C40 N5 127.7(4)
C41 C40 C48 118.3(5)
N5 C40 C48 114.0(4)
C63 N8 C64 117.7(5)
C63 N8 Fe2 129.2(3)
C64 N8 Fe2 113.1(4)
C57 C56 C64 117.6(5)
C57 C56 N7 128.2(5)
C64 C56 N7 114.1(4)
O3 C33 C34 117.5(4)
O3 C33 C38 124.1(5)
C34 C33 C38 118.4(5)
N6 C48 C44 122.4(4)
N6 C48 C40 116.6(4)
C44 C48 C40 121.0(4)
N6 C47 C46 122.9(4)
N6 C47 H47 118.6
C46 C47 H47 118.6
C33 C38 C37 118.7(5)
C33 C38 C39 123.5(4)
C37 C38 C39 117.4(4)
C61 C62 C63 120.4(5)
C61 C62 H62 119.8
C63 C62 H62 119.8
C50 C51 C52 119.2(5)
C50 C51 H51 120.4
C52 C51 H51 120.4
N8 C63 C62 123.5(5)
N8 C63 H63 118.2
C62 C63 H63 118.2
C37 C36 C35 120.4(4)
C37 C36 Cl3 119.3(5)
C35 C36 Cl3 120.3(5)
C37 C36 Br3 121.3(4)
C35 C36 Br3 118.2(4)
Cl3 C36 Br3 4.1(4)
C35 C34 C33 122.3(5)
C35 C34 H34 118.9
C33 C34 H34 118.9
N7 C55 C54 125.0(5)
N7 C55 H55 117.5
C54 C55 H55 117.5
N5 C39 C38 125.4(4)
N5 C39 H39 117.3
C38 C39 H39 117.3
C36 C37 C38 120.8(4)
C36 C37 H37 119.6
C38 C37 H37 119.6
C53 C54 C49 118.2(5)
C53 C54 C55 117.9(5)
C49 C54 C55 123.9(5)
C53 C52 C51 120.1(5)
C53 C52 Cl4 121.4(6)
C51 C52 Cl4 118.5(6)
C53 C52 Br4 122.1(4)
C51 C52 Br4 117.8(4)
Cl4 C52 Br4 0.8(6)
C52 C53 C54 121.4(5)
C52 C53 H53 119.3
C54 C53 H53 119.3
C43 C44 C48 118.6(5)
C43 C44 C45 124.8(5)
C48 C44 C45 116.5(4)
C45 C46 C47 120.4(5)
C45 C46 H46 119.8
C47 C46 H46 119.8
C42 C43 C44 119.6(5)
C42 C43 H43 120.2
C44 C43 H43 120.2
C56 C57 C58 120.0(5)
C56 C57 H57 120.0
C58 C57 H57 120.0
C51 C50 C49 121.7(5)
C51 C50 H50 119.2
C49 C50 H50 119.2
C62 C61 C60 118.2(5)
C62 C61 H61 120.9
C60 C61 H61 120.9
C43 C42 C41 122.9(5)
C43 C42 H42 118.6
C41 C42 H42 118.6
C40 C41 C42 119.5(5)
C40 C41 H41 120.2
C42 C41 H41 120.2
N8 C64 C60 121.7(5)
N8 C64 C56 115.8(5)
C60 C64 C56 122.5(5)
C64 C60 C61 118.5(5)
C64 C60 C59 117.4(5)
C61 C60 C59 124.1(5)
C46 C45 C44 119.6(5)
C46 C45 H45 120.2
C44 C45 H45 120.2
C59 C58 C57 122.6(5)
C59 C58 H58 118.7
C57 C58 H58 118.7
C58 C59 C60 119.8(5)
C58 C59 H59 120.1
C60 C59 H59 120.1
C34 C35 C36 119.3(5)
C34 C35 H35 120.3
C36 C35 H35 120.3
O1 Fe1 O2 91.27(14)
O1 Fe1 N1 95.35(15)
O2 Fe1 N1 89.65(15)
O1 Fe1 N3 86.68(15)
O2 Fe1 N3 95.33(16)
N1 Fe1 N3 174.59(17)
O1 Fe1 N2 178.63(17)
O2 Fe1 N2 88.64(15)
N1 Fe1 N2 83.29(17)
N3 Fe1 N2 94.69(17)
O1 Fe1 N4 93.00(15)
O2 Fe1 N4 175.25(15)
N1 Fe1 N4 92.03(17)
N3 Fe1 N4 82.84(18)
N2 Fe1 N4 87.15(16)
F4 P1 F3 90.5(3)
F4 P1 F6 91.3(2)
F3 P1 F6 88.7(2)
F4 P1 F2 177.9(3)
F3 P1 F2 91.5(2)
F6 P1 F2 88.1(3)
F4 P1 F5 88.8(2)
F3 P1 F5 91.7(2)
F6 P1 F5 179.5(2)
F2 P1 F5 91.8(2)
F4 P1 F1 90.6(2)
F3 P1 F1 178.7(2)
F6 P1 F1 90.5(2)
F2 P1 F1 87.4(2)
F5 P1 F1 89.0(2)
C7 N1 C8 121.9(4)
C7 N1 Fe1 124.6(3)
C8 N1 Fe1 113.5(3)
C15 N2 C16 118.8(4)
C15 N2 Fe1 128.2(4)
C16 N2 Fe1 113.0(3)
C23 N3 C24 122.0(5)
C23 N3 Fe1 124.2(4)
C24 N3 Fe1 113.8(3)
C1 C6 C5 119.0(4)
C1 C6 C7 124.4(4)
C5 C6 C7 116.5(4)
C18 C19 C20 118.5(5)
C18 C19 H19 120.7
C20 C19 H19 120.7
C17 O2 Fe1 126.3(3)
C13 C14 C15 120.1(5)
C13 C14 H14 120.0
C15 C14 H14 120.0
N3 C23 C22 125.6(5)
N3 C23 H23 117.2
C22 C23 H23 117.2
C20 C21 C22 120.4(5)
C20 C21 H21 119.8
C22 C21 H21 119.8
C21 C20 C19 121.7(4)
C21 C20 Cl2 123.7(6)
C19 C20 Cl2 114.7(6)
C21 C20 Br2 119.0(4)
C19 C20 Br2 119.3(4)
Cl2 C20 Br2 4.7(5)
C4 C5 C6 119.3(5)
C4 C5 H5 120.3
C6 C5 H5 120.3
C3 C2 C1 120.8(5)
C3 C2 H2 119.6
C1 C2 H2 119.6
O1 C1 C2 117.2(5)
O1 C1 C6 123.8(4)
C2 C1 C6 119.0(5)
C5 C4 C3 122.1(4)
C5 C4 Cl1 121.4(5)
C3 C4 Cl1 116.5(5)
C5 C4 Br1 119.7(4)
C3 C4 Br1 118.1(4)
Cl1 C4 Br1 3.9(4)
N1 C7 C6 124.4(5)
N1 C7 H7 117.8
C6 C7 H7 117.8
C31 N4 C32 118.8(5)
C31 N4 Fe1 128.2(4)
C32 N4 Fe1 113.0(3)
O2 C17 C18 117.8(5)
O2 C17 C22 124.2(5)
C18 C17 C22 118.0(4)
C25 C24 C32 119.3(5)
C25 C24 N3 127.3(5)
C32 C24 N3 113.3(5)
N2 C16 C12 122.0(5)
N2 C16 C8 116.4(4)
C12 C16 C8 121.6(5)
N2 C15 C14 122.0(5)
N2 C15 H15 119.0
C14 C15 H15 119.0
C32 C28 C27 118.5(5)
C32 C28 C29 117.3(5)
C27 C28 C29 124.3(5)
C2 C3 C4 119.3(5)
C2 C3 H3 120.3
C4 C3 H3 120.3
C21 C22 C23 117.4(5)
C21 C22 C17 118.8(5)
C23 C22 C17 123.6(4)
C27 C26 C25 122.3(5)
C27 C26 H26 118.8
C25 C26 H26 118.8
C9 C8 N1 127.8(5)
C9 C8 C16 118.8(5)
N1 C8 C16 113.3(4)
N4 C31 C30 122.2(5)
N4 C31 H31 118.9
C30 C31 H31 118.9
C11 C10 C9 121.5(5)
C11 C10 H10 119.2
C9 C10 H10 119.2
C16 C12 C11 118.3(5)
C16 C12 C13 117.5(5)
C11 C12 C13 124.1(5)
C19 C18 C17 122.6(5)
C19 C18 H18 118.7
C17 C18 H18 118.7
C26 C27 C28 119.6(5)
C26 C27 H27 120.2
C28 C27 H27 120.2
C30 C29 C28 119.5(5)
C30 C29 H29 120.3
C28 C29 H29 120.3
N4 C32 C28 122.1(5)
N4 C32 C24 116.8(5)
C28 C32 C24 121.1(5)
C8 C9 C10 120.0(5)
C8 C9 H9 120.0
C10 C9 H9 120.0
C10 C11 C12 119.8(5)
C10 C11 H11 120.1
C12 C11 H11 120.1
C24 C25 C26 119.2(5)
C24 C25 H25 120.4
C26 C25 H25 120.4
C14 C13 C12 119.4(5)
C14 C13 H13 120.3
C12 C13 H13 120.3
C29 C30 C31 120.1(5)
C29 C30 H30 119.9
C31 C30 H30 119.9
C1 O1 Fe1 126.8(3)

loop_
_geom_bond_atom_site_label_1
_geom_bond_atom_site_label_2
_geom_bond_distance
Fe2 O3 1.855(3)
Fe2 O4 1.858(3)
Fe2 N7 1.933(4)
Fe2 N5 1.940(4)
Fe2 N6 1.952(4)
Fe2 N8 1.956(4)
P2 F7 1.575(3)
P2 F9 1.577(3)
P2 F8 1.578(3)
P2 F10 1.583(3)
P2 F11 1.590(3)
P2 F12 1.600(3)
O3 C33 1.318(5)
O4 C49 1.316(6)
N5 C39 1.281(5)
N5 C40 1.415(5)
N7 C55 1.291(6)
N7 C56 1.424(6)
N6 C47 1.337(5)
N6 C48 1.371(5)
C49 C50 1.393(7)
C49 C54 1.422(6)
C40 C41 1.379(6)
C40 C48 1.415(6)
N8 C63 1.311(6)
N8 C64 1.380(5)
C56 C57 1.372(6)
C56 C64 1.416(7)
C33 C34 1.400(6)
C33 C38 1.414(6)
C48 C44 1.409(6)
C47 C46 1.376(6)
C47 H47 0.9500
C38 C37 1.415(6)
C38 C39 1.422(6)
C62 C61 1.358(6)
C62 C63 1.379(6)
C62 H62 0.9500
C51 C50 1.369(7)
C51 C52 1.417(6)
C51 H51 0.9500
C63 H63 0.9500
C36 C37 1.358(6)
C36 C35 1.412(7)
C36 Cl3 1.752(7)
C36 Br3 1.851(5)
C34 C35 1.350(7)
C34 H34 0.9500
C55 C54 1.426(7)
C55 H55 0.9500
C39 H39 0.9500
C37 H37 0.9500
C54 C53 1.410(7)
C52 C53 1.365(6)
C52 Cl4 1.719(8)
C52 Br4 1.867(6)
C53 H53 0.9500
C44 C43 1.403(6)
C44 C45 1.432(6)
C46 C45 1.352(6)
C46 H46 0.9500
C43 C42 1.343(6)
C43 H43 0.9500
C57 C58 1.395(7)
C57 H57 0.9500
C50 H50 0.9500
C61 C60 1.409(7)
C61 H61 0.9500
C42 C41 1.398(6)
C42 H42 0.9500
C41 H41 0.9500
C64 C60 1.392(7)
C60 C59 1.418(6)
C45 H45 0.9500
C58 C59 1.344(7)
C58 H58 0.9500
C59 H59 0.9500
C35 H35 0.9500
Fe1 O1 1.844(3)
Fe1 O2 1.855(3)
Fe1 N1 1.936(4)
Fe1 N3 1.940(4)
Fe1 N2 1.950(4)
Fe1 N4 1.976(4)
P1 F4 1.530(4)
P1 F3 1.550(3)
P1 F6 1.556(3)
P1 F2 1.561(4)
P1 F5 1.563(3)
P1 F1 1.580(3)
N1 C7 1.305(5)
N1 C8 1.411(5)
N2 C15 1.340(6)
N2 C16 1.373(6)
N3 C23 1.291(5)
N3 C24 1.429(6)
C6 C1 1.413(6)
C6 C5 1.420(6)
C6 C7 1.418(6)
C19 C18 1.364(6)
C19 C20 1.396(7)
C19 H19 0.9500
O2 C17 1.329(5)
C14 C13 1.364(7)
C14 C15 1.394(6)
C14 H14 0.9500
C23 C22 1.415(6)
C23 H23 0.9500
C21 C20 1.353(6)
C21 C22 1.414(6)
C21 H21 0.9500
C20 Cl2 1.761(7)
C20 Br2 1.856(5)
C5 C4 1.352(6)
C5 H5 0.9500
C2 C3 1.379(6)
C2 C1 1.389(6)
C2 H2 0.9500
C1 O1 1.320(5)
C4 C3 1.384(6)
C4 Cl1 1.738(7)
C4 Br1 1.861(5)
C7 H7 0.9500
N4 C31 1.320(5)
N4 C32 1.370(6)
C17 C18 1.398(6)
C17 C22 1.420(7)
C24 C25 1.366(7)
C24 C32 1.404(6)
C16 C12 1.401(6)
C16 C8 1.412(6)
C15 H15 0.9500
C28 C32 1.400(6)
C28 C27 1.409(7)
C28 C29 1.426(7)
C3 H3 0.9500
C26 C27 1.346(7)
C26 C25 1.410(7)
C26 H26 0.9500
C8 C9 1.374(6)
C31 C30 1.404(6)
C31 H31 0.9500
C10 C11 1.368(7)
C10 C9 1.410(6)
C10 H10 0.9500
C12 C11 1.417(7)
C12 C13 1.423(7)
C18 H18 0.9500
C27 H27 0.9500
C29 C30 1.342(7)
C29 H29 0.9500
C9 H9 0.9500
C11 H11 0.9500
C25 H25 0.9500
C13 H13 0.9500
C30 H30 0.9500
